data_1531183
loop_
_publ_author_name
'Bertheville, B.'
'Kohlmann, H.'
'Sheptyakov, D.'
'Yvon, K.'

_publ_section_title
;
 Sr6 Mg7 H26, a new saline high-pressure hydride with (Ba6 Zn7 F26)-type
 structure
;
_journal_name_full 'Journal of Alloys Compd.'
_journal_page_first 128
_journal_page_last 132
_journal_volume 356
_journal_year 2003
_chemical_formula_sum 'D26 Mg7 Sr6'
_chemical_name_systematic 'Sr6 Mg7 D26'
_space_group_IT_number 12
_symmetry_space_group_name_Hall '-I 2y'
_symmetry_space_group_name_H-M 'I 1 2/m 1'
_cell_angle_alpha 90
_cell_angle_beta 90.588
_cell_angle_gamma 90
_cell_formula_units_Z 2
_cell_length_a 14.254
_cell_length_b 5.6711
_cell_length_c 11.575
_cell_volume 935.626
_citation_journal_id_ASTM JALCEU
_cod_data_source_file Bertheville_JALCEU_2003_1427.cif
_cod_data_source_block D26Mg7Sr6
_cod_original_cell_volume 935.6258
_cod_original_sg_symbol_Hall '-C 2y (x,y,-x+z)'
_cod_database_code 1531183

loop_
_symmetry_equiv_pos_as_xyz
x,y,z
-x,y,-z
-x,-y,-z
x,-y,z
x+1/2,y+1/2,z+1/2
-x+1/2,y+1/2,-z+1/2
-x+1/2,-y+1/2,-z+1/2
x+1/2,-y+1/2,z+1/2

loop_
_atom_site_label
_atom_site_type_symbol
_atom_site_fract_x
_atom_site_fract_y
_atom_site_fract_z
_atom_site_occupancy
_atom_site_U_iso_or_equiv
Mg3 Mg+2 0 0.274 0 1 0.0
Mg2 Mg+2 0.998 0 0.262 1 0.0
D2 D-1 0.756 0.233 0.102 1 0.0
D4 D-1 0.99 0.281 0.169 1 0.0
D3 D-1 0.967 0.263 0.389 1 0.0
Mg1 Mg+2 0.223 0 0.015 1 0.0
D1 D-1 0.241 0.252 0.124 1 0.0
D6 D-1 0.859 0 0.28 1 0.0
D5 D-1 0.114 0 0.284 1 0.0
Sr1 Sr+2 0.354 0 0.267 1 0.0
D8 D-1 0.094 0 0.003 1 0.0
D7 D-1 0.594 0 0.512 1 0.0
D9 D-1 0.382 0 0.038 1 0.0
Sr2 Sr+2 0.661 0 0.254 1 0.0
Sr3 Sr+2 0.855 0 0.505 1 0.0
Mg4 Mg+2 0.5 0 0 1 0.0
